data_4028334
loop_
_publ_author_name
'Maozhong Miao'
'Jian Cao'
'Xian Huang'
'Luling Wu'

_publ_section_title
;
 Hydroxyphosphinylation Reaction of 3-Cyclopropylideneprop-2-en-1-ones via
 C-P \s-Bond Cleavage
;
_journal_name_full 'Journal of Organic Chemistry'
_journal_page_first 5999
_journal_page_last 6007
_journal_paper_doi 10.1021/jo400610q
_journal_volume 78
_journal_year 2013
_chemical_formula_moiety 'C31 H27 O3 P'
_chemical_formula_sum 'C31 H27 O3 P'
_chemical_formula_weight 478.50
_chemical_name_systematic
; 
 ? 
;
_space_group_IT_number 2
_symmetry_cell_setting triclinic
_symmetry_space_group_name_Hall '-P 1'
_symmetry_space_group_name_H-M 'P -1'
_atom_sites_solution_hydrogens geom
_atom_sites_solution_primary direct
_atom_sites_solution_secondary difmap
_audit_creation_method SHELXL-97
_cell_angle_alpha 104.865(4)
_cell_angle_beta 92.658(4)
_cell_angle_gamma 100.365(4)
_cell_formula_units_Z 2
_cell_length_a 9.6961(5)
_cell_length_b 11.2455(6)
_cell_length_c 12.1837(6)
_cell_measurement_reflns_used 3245
_cell_measurement_temperature 293(2)
_cell_measurement_theta_max 29.2133
_cell_measurement_theta_min 2.8840
_cell_volume 1257.07(12)
_computing_cell_refinement
;
CrysAlisPro, Oxford Diffraction Ltd.,
Version 1.171.33.52 (release 06-11-2009 CrysAlis171 .NET)
(compiled Nov  6 2009,16:24:50)
;
_computing_data_collection
;
CrysAlisPro, Oxford Diffraction Ltd.,
Version 1.171.33.52 (release 06-11-2009 CrysAlis171 .NET)
(compiled Nov  6 2009,16:24:50)
;
_computing_data_reduction
;
CrysAlisPro, Oxford Diffraction Ltd.,
Version 1.171.33.52 (release 06-11-2009 CrysAlis171 .NET)
(compiled Nov  6 2009,16:24:50)
;
_computing_molecular_graphics
;
 OLEX2: a complete structure solution, refinement and analysis program.
 Dolomanov et al., J. Appl. Cryst. (2009). 42, 339-341
;
_computing_publication_material
;
 OLEX2: a complete structure solution, refinement and analysis program.
 Dolomanov et al., J. Appl. Cryst. (2009). 42, 339-341
;
_diffrn_ambient_temperature 293(2)
_diffrn_detector_area_resol_mean 10.3592
_diffrn_measured_fraction_theta_full 0.999
_diffrn_measured_fraction_theta_max 0.999
_diffrn_measurement_device_type 'Xcalibur, Atlas, Gemini ultra'
_diffrn_measurement_method '\w scans'
_diffrn_radiation_monochromator graphite
_diffrn_radiation_source 'fine-focus sealed tube'
_diffrn_radiation_type MoK\a
_diffrn_radiation_wavelength 0.71073
_diffrn_reflns_av_R_equivalents 0.0245
_diffrn_reflns_av_sigmaI/netI 0.0443
_diffrn_reflns_limit_h_max 11
_diffrn_reflns_limit_h_min -9
_diffrn_reflns_limit_k_max 9
_diffrn_reflns_limit_k_min -13
_diffrn_reflns_limit_l_max 13
_diffrn_reflns_limit_l_min -14
_diffrn_reflns_number 8617
_diffrn_reflns_theta_full 25.35
_diffrn_reflns_theta_max 25.35
_diffrn_reflns_theta_min 2.89
_exptl_absorpt_coefficient_mu 0.140
_exptl_absorpt_correction_T_max 0.951
_exptl_absorpt_correction_T_min 0.939
_exptl_absorpt_correction_type multi-scan
_exptl_absorpt_process_details
;
CrysAlisPro, Oxford Diffraction Ltd.,
Version 1.171.33.53 (release 17-11-2009 CrysAlis171 .NET)
(compiled Nov 17 2009,16:58:22)
empirical absorption correction using spherical harmonics,
 implemented in SCALE3 ABSPACK scaling algorithm.
;
_exptl_crystal_colour colorless
_exptl_crystal_density_diffrn 1.264
_exptl_crystal_description block
_exptl_crystal_F_000 504
_exptl_crystal_size_max 0.45
_exptl_crystal_size_mid 0.42
_exptl_crystal_size_min 0.36
_refine_diff_density_max 0.203
_refine_diff_density_min -0.240
_refine_diff_density_rms 0.039
_refine_ls_extinction_method none
_refine_ls_goodness_of_fit_ref 1.030
_refine_ls_hydrogen_treatment constr
_refine_ls_matrix_type full
_refine_ls_number_parameters 318
_refine_ls_number_reflns 4604
_refine_ls_number_restraints 0
_refine_ls_restrained_S_all 1.030
_refine_ls_R_factor_all 0.0771
_refine_ls_R_factor_gt 0.0486
_refine_ls_shift/su_max 0.001
_refine_ls_shift/su_mean 0.000
_refine_ls_structure_factor_coef Fsqd
_refine_ls_weighting_details 'calc w=1/[\s^2^(Fo^2^)+(0.0519P)^2^+0.2926P] where P=(Fo^2^+2Fc^2^)/3'
_refine_ls_weighting_scheme calc
_refine_ls_wR_factor_gt 0.1081
_refine_ls_wR_factor_ref 0.1265
_reflns_number_gt 3261
_reflns_number_total 4604
_reflns_threshold_expression >2sigma(I)
_cod_data_source_file jo400610q_si_001.cif
_cod_data_source_block 100907_mmz100303
_cod_original_cell_volume 1257.07(11)
_cod_database_code 4028334

loop_
_symmetry_equiv_pos_as_xyz
'x, y, z'
'-x, -y, -z'

loop_
_atom_site_label
_atom_site_type_symbol
_atom_site_fract_x
_atom_site_fract_y
_atom_site_fract_z
_atom_site_U_iso_or_equiv
_atom_site_adp_type
_atom_site_occupancy
_atom_site_symmetry_multiplicity
_atom_site_calc_flag
_atom_site_refinement_flags
P1 P 0.86316(6) 0.29932(5) 0.29015(5) 0.04390(19) Uani 1 1 d .
O1 O 0.57490(18) 0.20956(15) 0.07567(13) 0.0609(5) Uani 1 1 d .
O2 O 0.78425(17) 0.56134(16) 0.47603(12) 0.0595(5) Uani 1 1 d .
H2 H 0.8590 0.5727 0.5152 0.089 Uiso 1 1 calc R
O3 O 0.96748(18) 0.34438(17) 0.39159(13) 0.0663(5) Uani 1 1 d .
C1 C 0.0900(3) -0.0504(3) 0.3397(3) 0.0877(10) Uani 1 1 d .
H1A H 0.0046 -0.0255 0.3200 0.132 Uiso 1 1 calc R
H1C H 0.1043 -0.0352 0.4210 0.132 Uiso 1 1 calc R
H1B H 0.0831 -0.1382 0.3039 0.132 Uiso 1 1 calc R
C2 C 0.2131(3) 0.0248(2) 0.2989(2) 0.0580(6) Uani 1 1 d .
C3 C 0.2774(3) 0.1434(2) 0.3637(2) 0.0601(7) Uani 1 1 d .
H3 H 0.2474 0.1757 0.4347 0.072 Uiso 1 1 calc R
C4 C 0.3857(3) 0.2148(2) 0.32496(19) 0.0543(6) Uani 1 1 d .
H4 H 0.4280 0.2942 0.3703 0.065 Uiso 1 1 calc R
C5 C 0.4317(2) 0.16944(19) 0.21930(18) 0.0428(5) Uani 1 1 d .
C6 C 0.3692(2) 0.0495(2) 0.1550(2) 0.0540(6) Uani 1 1 d .
H6 H 0.3998 0.0163 0.0844 0.065 Uiso 1 1 calc R
C7 C 0.2618(3) -0.0211(2) 0.1953(2) 0.0624(7) Uani 1 1 d .
H7 H 0.2214 -0.1017 0.1513 0.075 Uiso 1 1 calc R
C8 C 0.5428(2) 0.2457(2) 0.17184(18) 0.0433(5) Uani 1 1 d .
C9 C 0.6100(2) 0.37632(19) 0.24387(16) 0.0394(5) Uani 1 1 d .
C10 C 0.5144(2) 0.4672(2) 0.24709(19) 0.0460(5) Uani 1 1 d .
C11 C 0.4877(3) 0.5448(2) 0.3474(2) 0.0643(7) Uani 1 1 d .
H11 H 0.5330 0.5435 0.4159 0.077 Uiso 1 1 calc R
C12 C 0.3951(3) 0.6246(3) 0.3482(3) 0.0844(9) Uani 1 1 d .
H12 H 0.3769 0.6752 0.4171 0.101 Uiso 1 1 calc R
C13 C 0.3300(3) 0.6294(3) 0.2485(4) 0.0915(10) Uani 1 1 d .
H13 H 0.2680 0.6837 0.2489 0.110 Uiso 1 1 calc R
C14 C 0.3564(4) 0.5544(4) 0.1488(3) 0.1100(13) Uani 1 1 d .
H14 H 0.3133 0.5588 0.0805 0.132 Uiso 1 1 calc R
C15 C 0.4461(3) 0.4715(3) 0.1467(2) 0.0815(9) Uani 1 1 d .
H15 H 0.4605 0.4186 0.0777 0.098 Uiso 1 1 calc R
C16 C 0.8089(2) 0.5388(2) 0.36111(17) 0.0448(5) Uani 1 1 d .
C17 C 0.8115(3) 0.6442(2) 0.3072(2) 0.0622(7) Uani 1 1 d .
H17B H 0.7977 0.7239 0.3547 0.075 Uiso 1 1 calc R
H17A H 0.7728 0.6239 0.2283 0.075 Uiso 1 1 calc R
C18 C 0.9455(3) 0.6020(2) 0.3317(2) 0.0594(7) Uani 1 1 d .
H18A H 0.9875 0.5562 0.2674 0.071 Uiso 1 1 calc R
H18B H 1.0123 0.6563 0.3938 0.071 Uiso 1 1 calc R
C19 C 0.7429(2) 0.40664(19) 0.29366(16) 0.0393(5) Uani 1 1 d .
C20 C 0.7671(2) 0.1449(2) 0.28401(18) 0.0458(5) Uani 1 1 d .
C21 C 0.7366(3) 0.0464(2) 0.1860(2) 0.0575(6) Uani 1 1 d .
H21 H 0.7654 0.0588 0.1174 0.069 Uiso 1 1 calc R
C22 C 0.6638(3) -0.0700(3) 0.1886(3) 0.0800(9) Uani 1 1 d .
H22 H 0.6423 -0.1351 0.1218 0.096 Uiso 1 1 calc R
C23 C 0.6238(3) -0.0891(3) 0.2890(4) 0.0931(11) Uani 1 1 d .
H23 H 0.5750 -0.1677 0.2905 0.112 Uiso 1 1 calc R
C24 C 0.6545(3) 0.0058(4) 0.3880(3) 0.0916(11) Uani 1 1 d .
H24 H 0.6274 -0.0086 0.4565 0.110 Uiso 1 1 calc R
C25 C 0.7261(3) 0.1236(3) 0.3857(2) 0.0673(7) Uani 1 1 d .
H25 H 0.7467 0.1884 0.4527 0.081 Uiso 1 1 calc R
C26 C 0.9441(2) 0.2877(2) 0.15882(18) 0.0448(5) Uani 1 1 d .
C27 C 0.9044(2) 0.3367(2) 0.07273(18) 0.0504(6) Uani 1 1 d .
H27 H 0.8280 0.3767 0.0794 0.060 Uiso 1 1 calc R
C28 C 0.9758(3) 0.3274(2) -0.02348(19) 0.0563(6) Uani 1 1 d .
H28 H 0.9493 0.3636 -0.0797 0.068 Uiso 1 1 calc R
C29 C 1.0849(3) 0.2657(3) -0.0364(2) 0.0714(8) Uani 1 1 d .
H29 H 1.1323 0.2588 -0.1017 0.086 Uiso 1 1 calc R
C30 C 1.1244(3) 0.2140(4) 0.0468(3) 0.1052(13) Uani 1 1 d .
H30 H 1.1977 0.1702 0.0377 0.126 Uiso 1 1 calc R
C31 C 1.0557(3) 0.2265(3) 0.1444(3) 0.0888(10) Uani 1 1 d .
H31 H 1.0853 0.1930 0.2016 0.107 Uiso 1 1 calc R

loop_
_atom_site_aniso_label
_atom_site_aniso_U_11
_atom_site_aniso_U_22
_atom_site_aniso_U_33
_atom_site_aniso_U_23
_atom_site_aniso_U_13
_atom_site_aniso_U_12
P1 0.0495(4) 0.0472(4) 0.0343(3) 0.0108(2) -0.0043(2) 0.0103(3)
O1 0.0748(12) 0.0563(11) 0.0414(10) 0.0018(8) 0.0051(8) 0.0035(9)
O2 0.0614(10) 0.0689(11) 0.0359(9) 0.0005(8) 0.0038(7) 0.0013(9)
O3 0.0685(11) 0.0785(12) 0.0467(10) 0.0125(8) -0.0193(8) 0.0141(9)
C1 0.075(2) 0.084(2) 0.102(2) 0.0367(18) 0.0112(17) -0.0087(17)
C2 0.0527(15) 0.0521(15) 0.0711(18) 0.0238(13) -0.0008(12) 0.0067(12)
C3 0.0752(17) 0.0539(16) 0.0519(15) 0.0162(12) 0.0120(12) 0.0101(13)
C4 0.0716(16) 0.0417(13) 0.0432(14) 0.0077(10) -0.0007(11) 0.0020(12)
C5 0.0440(12) 0.0386(12) 0.0431(13) 0.0085(10) -0.0055(9) 0.0078(10)
C6 0.0546(15) 0.0447(14) 0.0531(15) 0.0015(11) -0.0043(11) 0.0048(11)
C7 0.0587(16) 0.0417(14) 0.0749(19) 0.0061(12) -0.0065(13) -0.0030(12)
C8 0.0467(13) 0.0429(13) 0.0386(13) 0.0089(10) -0.0066(10) 0.0105(10)
C9 0.0506(13) 0.0356(12) 0.0319(11) 0.0105(9) 0.0024(9) 0.0069(10)
C10 0.0464(13) 0.0388(12) 0.0529(14) 0.0144(10) 0.0051(10) 0.0055(10)
C11 0.0778(18) 0.0572(16) 0.0669(17) 0.0218(13) 0.0223(14) 0.0252(14)
C12 0.094(2) 0.068(2) 0.107(3) 0.0285(18) 0.043(2) 0.0387(18)
C13 0.067(2) 0.069(2) 0.146(3) 0.031(2) 0.005(2) 0.0293(16)
C14 0.115(3) 0.101(3) 0.117(3) 0.023(2) -0.039(2) 0.053(2)
C15 0.096(2) 0.077(2) 0.0714(19) 0.0106(15) -0.0216(16) 0.0383(18)
C16 0.0519(13) 0.0405(13) 0.0360(12) 0.0047(9) 0.0036(10) 0.0017(10)
C17 0.0786(18) 0.0418(14) 0.0615(16) 0.0146(12) 0.0059(13) -0.0011(13)
C18 0.0587(16) 0.0525(15) 0.0531(15) 0.0036(12) 0.0055(12) -0.0095(12)
C19 0.0487(13) 0.0374(12) 0.0300(11) 0.0087(9) 0.0015(9) 0.0054(10)
C20 0.0515(13) 0.0488(14) 0.0448(13) 0.0198(11) 0.0074(10) 0.0190(11)
C21 0.0616(16) 0.0480(15) 0.0634(16) 0.0127(12) 0.0091(12) 0.0151(12)
C22 0.0714(19) 0.0483(17) 0.118(3) 0.0168(17) 0.0103(18) 0.0130(14)
C23 0.074(2) 0.068(2) 0.157(4) 0.062(3) 0.021(2) 0.0159(17)
C24 0.086(2) 0.112(3) 0.112(3) 0.081(3) 0.037(2) 0.032(2)
C25 0.0776(18) 0.079(2) 0.0619(17) 0.0351(15) 0.0204(14) 0.0303(16)
C26 0.0428(13) 0.0480(13) 0.0457(13) 0.0167(10) -0.0004(10) 0.0097(10)
C27 0.0545(14) 0.0560(15) 0.0443(13) 0.0149(11) 0.0015(11) 0.0189(11)
C28 0.0658(16) 0.0602(16) 0.0460(14) 0.0198(12) 0.0046(12) 0.0128(13)
C29 0.0630(17) 0.097(2) 0.0624(17) 0.0308(16) 0.0216(13) 0.0201(16)
C30 0.087(2) 0.178(4) 0.101(3) 0.082(3) 0.0464(19) 0.081(2)
C31 0.079(2) 0.146(3) 0.079(2) 0.066(2) 0.0266(16) 0.064(2)

loop_
_atom_type_symbol
_atom_type_description
_atom_type_scat_dispersion_real
_atom_type_scat_dispersion_imag
_atom_type_scat_source
C C 0.0033 0.0016 'International Tables Vol C Tables 4.2.6.8 and 6.1.1.4'
H H 0.0000 0.0000 'International Tables Vol C Tables 4.2.6.8 and 6.1.1.4'
O O 0.0106 0.0060 'International Tables Vol C Tables 4.2.6.8 and 6.1.1.4'
P P 0.1023 0.0942 'International Tables Vol C Tables 4.2.6.8 and 6.1.1.4'

loop_
_geom_angle_atom_site_label_1
_geom_angle_atom_site_label_2
_geom_angle_atom_site_label_3
_geom_angle
O3 P1 C20 109.71(10)
O3 P1 C26 112.49(10)
C20 P1 C26 106.95(10)
O3 P1 C19 110.74(10)
C20 P1 C19 110.33(10)
C26 P1 C19 106.52(9)
C16 O2 H2 109.5
C2 C1 H1A 109.5
C2 C1 H1C 109.5
H1A C1 H1C 109.5
C2 C1 H1B 109.5
H1A C1 H1B 109.5
H1C C1 H1B 109.5
C7 C2 C3 118.0(2)
C7 C2 C1 121.3(2)
C3 C2 C1 120.7(3)
C4 C3 C2 121.1(2)
C4 C3 H3 119.4
C2 C3 H3 119.4
C3 C4 C5 120.6(2)
C3 C4 H4 119.7
C5 C4 H4 119.7
C4 C5 C6 118.3(2)
C4 C5 C8 122.4(2)
C6 C5 C8 119.3(2)
C7 C6 C5 120.3(2)
C7 C6 H6 119.9
C5 C6 H6 119.9
C2 C7 C6 121.6(2)
C2 C7 H7 119.2
C6 C7 H7 119.2
O1 C8 C5 122.2(2)
O1 C8 C9 119.4(2)
C5 C8 C9 118.30(19)
C19 C9 C10 124.63(19)
C19 C9 C8 123.23(19)
C10 C9 C8 112.05(17)
C11 C10 C15 118.1(2)
C11 C10 C9 122.3(2)
C15 C10 C9 119.5(2)
C10 C11 C12 121.1(3)
C10 C11 H11 119.4
C12 C11 H11 119.4
C13 C12 C11 120.2(3)
C13 C12 H12 119.9
C11 C12 H12 119.9
C14 C13 C12 119.4(3)
C14 C13 H13 120.3
C12 C13 H13 120.3
C13 C14 C15 121.1(3)
C13 C14 H14 119.4
C15 C14 H14 119.4
C10 C15 C14 120.0(3)
C10 C15 H15 120.0
C14 C15 H15 120.0
O2 C16 C18 118.36(18)
O2 C16 C17 117.61(19)
C18 C16 C17 60.50(16)
O2 C16 C19 112.03(17)
C18 C16 C19 119.85(19)
C17 C16 C19 119.67(18)
C16 C17 C18 59.72(15)
C16 C17 H17B 117.8
C18 C17 H17B 117.8
C16 C17 H17A 117.8
C18 C17 H17A 117.8
H17B C17 H17A 114.9
C16 C18 C17 59.78(15)
C16 C18 H18A 117.8
C17 C18 H18A 117.8
C16 C18 H18B 117.8
C17 C18 H18B 117.8
H18A C18 H18B 114.9
C9 C19 C16 122.01(19)
C9 C19 P1 125.96(16)
C16 C19 P1 112.03(15)
C21 C20 C25 118.6(2)
C21 C20 P1 124.42(17)
C25 C20 P1 116.98(19)
C22 C21 C20 121.0(3)
C22 C21 H21 119.5
C20 C21 H21 119.5
C23 C22 C21 119.7(3)
C23 C22 H22 120.1
C21 C22 H22 120.1
C22 C23 C24 120.9(3)
C22 C23 H23 119.6
C24 C23 H23 119.6
C23 C24 C25 119.7(3)
C23 C24 H24 120.2
C25 C24 H24 120.2
C20 C25 C24 120.2(3)
C20 C25 H25 119.9
C24 C25 H25 119.9
C27 C26 C31 117.6(2)
C27 C26 P1 124.99(18)
C31 C26 P1 117.39(17)
C26 C27 C28 121.1(2)
C26 C27 H27 119.4
C28 C27 H27 119.4
C29 C28 C27 120.3(2)
C29 C28 H28 119.9
C27 C28 H28 119.9
C28 C29 C30 119.6(3)
C28 C29 H29 120.2
C30 C29 H29 120.2
C29 C30 C31 120.0(3)
C29 C30 H30 120.0
C31 C30 H30 120.0
C30 C31 C26 121.2(2)
C30 C31 H31 119.4
C26 C31 H31 119.4

loop_
_geom_bond_atom_site_label_1
_geom_bond_atom_site_label_2
_geom_bond_distance
P1 O3 1.4784(15)
P1 C20 1.798(2)
P1 C26 1.800(2)
P1 C19 1.817(2)
O1 C8 1.213(2)
O2 C16 1.397(2)
O2 H2 0.8200
C1 C2 1.514(4)
C1 H1A 0.9600
C1 H1C 0.9600
C1 H1B 0.9600
C2 C7 1.375(3)
C2 C3 1.381(3)
C3 C4 1.381(3)
C3 H3 0.9300
C4 C5 1.384(3)
C4 H4 0.9300
C5 C6 1.386(3)
C5 C8 1.486(3)
C6 C7 1.380(3)
C6 H6 0.9300
C7 H7 0.9300
C8 C9 1.515(3)
C9 C19 1.345(3)
C9 C10 1.493(3)
C10 C11 1.373(3)
C10 C15 1.379(3)
C11 C12 1.377(4)
C11 H11 0.9300
C12 C13 1.361(4)
C12 H12 0.9300
C13 C14 1.354(5)
C13 H13 0.9300
C14 C15 1.382(4)
C14 H14 0.9300
C15 H15 0.9300
C16 C18 1.492(3)
C16 C17 1.493(3)
C16 C19 1.508(3)
C17 C18 1.503(4)
C17 H17B 0.9700
C17 H17A 0.9700
C18 H18A 0.9700
C18 H18B 0.9700
C20 C21 1.382(3)
C20 C25 1.383(3)
C21 C22 1.380(4)
C21 H21 0.9300
C22 C23 1.357(4)
C22 H22 0.9300
C23 C24 1.370(5)
C23 H23 0.9300
C24 C25 1.389(4)
C24 H24 0.9300
C25 H25 0.9300
C26 C27 1.374(3)
C26 C31 1.378(3)
C27 C28 1.380(3)
C27 H27 0.9300
C28 C29 1.359(3)
C28 H28 0.9300
C29 C30 1.364(4)
C29 H29 0.9300
C30 C31 1.377(4)
C30 H30 0.9300
C31 H31 0.9300
